data_1571403
loop_
_publ_author_name
'Wang, Zhuoer'
'Cao, Zhaozhen'
'Hao, Aiyou'
'Xing, Pengyao'

_publ_section_title
;
 Pnictogen bonding in imide derivatives for chiral folding and
 self-assembly.
;
_journal_issue 18
_journal_name_full 'Chemical science'
_journal_page_first 6924
_journal_page_last 6933
_journal_paper_doi 10.1039/d4sc00554f
_journal_volume 15
_journal_year 2024
_chemical_absolute_configuration rm
_chemical_formula_moiety 'C21 H16 Br N O3'
_chemical_formula_sum 'C21 H16 Br N O3'
_chemical_formula_weight 410.26
_space_group_crystal_system monoclinic
_space_group_IT_number 4
_space_group_name_Hall 'P 2yb'
_space_group_name_H-M_alt 'P 1 21 1'
_atom_sites_solution_hydrogens geom
_atom_sites_solution_primary iterative
_audit_creation_date 2022-05-25
_audit_creation_method
;
Olex2 1.3
(compiled 2020.02.04 svn.rd84adfe8 for OlexSys, GUI svn.r6032)
;
_audit_update_record
;
2023-11-22 deposited with the CCDC.	2024-04-05 downloaded from the CCDC.
;
_cell_angle_alpha 90
_cell_angle_beta 104.310(2)
_cell_angle_gamma 90
_cell_formula_units_Z 2
_cell_length_a 9.5671(2)
_cell_length_b 6.22015(11)
_cell_length_c 14.7354(3)
_cell_measurement_reflns_used 5653
_cell_measurement_temperature 173.00(10)
_cell_measurement_theta_max 75.4750
_cell_measurement_theta_min 4.7470
_cell_volume 849.68(3)
_computing_cell_refinement 'CrysAlisPro 1.171.41.119a (Rigaku OD, 2021)'
_computing_data_collection 'CrysAlisPro 1.171.41.119a (Rigaku OD, 2021)'
_computing_data_reduction 'CrysAlisPro 1.171.41.119a (Rigaku OD, 2021)'
_computing_molecular_graphics 'Olex2 1.3 (Dolomanov et al., 2009)'
_computing_publication_material 'Olex2 1.3 (Dolomanov et al., 2009)'
_computing_structure_refinement 'SHELXL 2018/3 (Sheldrick, 2015)'
_computing_structure_solution 'olex2.solve 1.3 (Bourhis et al., 2015)'
_diffrn_ambient_environment N~2~
_diffrn_ambient_temperature 173.00(10)
_diffrn_detector 'Hybrid Pixel Array Detector'
_diffrn_detector_area_resol_mean 10.0000
_diffrn_detector_type HyPix
_diffrn_measured_fraction_theta_full 0.997
_diffrn_measured_fraction_theta_max 0.943
_diffrn_measurement_details
;
List of Runs (angles in degrees, time in seconds):

  # Type    Start    End  Width  t~exp~   \w     \q     \k     \f   Frames
#--------------------------------------------------------------------------
  1  \w     92.00 169.00   1.00    0.10    --  105.98  15.00  90.00   77
  2  \w     89.00 169.00   1.00    0.10    --  105.98  65.00 151.00   80
  3  \w     81.00 113.00   1.00    0.10    --   48.21  65.00 151.00   32
  4  \w     41.00  66.00   1.00    0.10    --   48.21 -65.00  15.00   25
  5  \w    -19.00  37.00   1.00    0.10    --   48.21 -65.00  15.00   56
  6  \w     38.00  69.00   1.00    0.10    --  105.98 -61.00 120.00   31
  7  \w     34.00  70.00   1.00    0.10    --  105.98 -61.00  60.00   36
  8  \w     33.00  78.00   1.00    0.10    --  105.98 -65.00  15.00   45
  9  \w     39.00 108.00   1.00    0.10    --  105.98-125.00 -30.00   69
 10  \w    -40.00  24.00   1.00    0.10    --  -48.21  65.00 151.00   64
 11  \w    -27.00  26.00   1.00    0.10    --  -48.21  19.00 150.00   53
 12  \w    -51.00 -26.00   1.00    0.10    --  -91.75  45.00 150.00   25
 13  \w    -47.00 -19.00   1.00    0.10    --  -91.75  65.00 151.00   28
 14  \w    -78.00 -52.00   1.00    0.10    --  -91.75  65.00 151.00   26
 15  \w    -46.00 -20.00   1.00    0.10    --  -91.75  45.00   0.00   26
 16  \w    -71.00 -19.00   1.00    0.10    --  -91.75  61.00 -30.00   52
 17  \w    -48.00 -20.00   1.00    0.10    --  -91.75  45.00-150.00   28
 18  \w    -65.00 -34.00   1.00    0.10    --  -48.21 -65.00  15.00   31
 19  \w   -112.00 -80.00   1.00    0.10    --  -48.21 -65.00  15.00   32
 20  \w   -124.00 -99.00   1.00    0.10    --  -91.75 -65.00  15.00   25
 21  \w   -163.00 -80.00   1.00    0.10    --  -91.75 -45.00  60.00   83
 22  \w   -166.00 -81.00   1.00    0.10    --  -91.75 -30.00 -60.00   85
 23  \w   -131.00 -82.00   1.00    0.10    --  -91.75 -30.00 -90.00   49
 24  \w   -165.00-138.00   1.00    0.10    --  -91.75 -30.00 -90.00   27
 25  \w   -157.00 -88.00   1.00    0.10    --  -91.75 -45.00-120.00   69
 26  \w   -116.00 -80.00   1.00    0.10    --  -91.75 -61.00 -90.00   36
 27  \w   -160.00-123.00   1.00    0.10    --  -91.75 -61.00 -90.00   37
 28  \w   -161.00-135.00   1.00    0.10    --  -91.75 -94.00 150.00   26
 29  \w   -124.00 -91.00   1.00    0.10    --  -91.75 -94.00 150.00   33
;
_diffrn_measurement_device 'four-circle diffractometer'
_diffrn_measurement_device_type 'XtaLAB Synergy, Dualflex, HyPix'
_diffrn_measurement_method '\w scans'
_diffrn_orient_matrix_type 'CrysAlisPro convention (1999,Acta A55,543-557)'
_diffrn_orient_matrix_UB_11 -0.1458682000
_diffrn_orient_matrix_UB_12 -0.0223871000
_diffrn_orient_matrix_UB_13 0.0258340000
_diffrn_orient_matrix_UB_21 0.0622327000
_diffrn_orient_matrix_UB_22 -0.1839197000
_diffrn_orient_matrix_UB_23 0.0680934000
_diffrn_orient_matrix_UB_31 0.0497659000
_diffrn_orient_matrix_UB_32 0.1641826000
_diffrn_orient_matrix_UB_33 0.0796483000
_diffrn_radiation_monochromator mirror
_diffrn_radiation_probe x-ray
_diffrn_radiation_type 'Cu K\a'
_diffrn_radiation_wavelength 1.54184
_diffrn_reflns_av_R_equivalents 0.0449
_diffrn_reflns_av_unetI/netI 0.0442
_diffrn_reflns_Laue_measured_fraction_full 0.997
_diffrn_reflns_Laue_measured_fraction_max 0.943
_diffrn_reflns_limit_h_max 11
_diffrn_reflns_limit_h_min -12
_diffrn_reflns_limit_k_max 7
_diffrn_reflns_limit_k_min -7
_diffrn_reflns_limit_l_max 18
_diffrn_reflns_limit_l_min -16
_diffrn_reflns_number 7846
_diffrn_reflns_point_group_measured_fraction_full 0.983
_diffrn_reflns_point_group_measured_fraction_max 0.906
_diffrn_reflns_theta_full 67.684
_diffrn_reflns_theta_max 76.087
_diffrn_reflns_theta_min 3.095
_diffrn_source 'micro-focus sealed X-ray tube'
_diffrn_source_type 'PhotonJet (Cu) X-ray Source'
_exptl_absorpt_coefficient_mu 3.480
_exptl_absorpt_correction_T_max 1.00000
_exptl_absorpt_correction_T_min 0.77568
_exptl_absorpt_correction_type multi-scan
_exptl_absorpt_process_details
;
CrysAlisPro 1.171.41.119a (Rigaku Oxford Diffraction, 2021)
Empirical absorption correction using spherical harmonics,
implemented in SCALE3 ABSPACK scaling algorithm.
;
_exptl_crystal_colour 'clear light colourless'
_exptl_crystal_colour_lustre clear
_exptl_crystal_colour_modifier light
_exptl_crystal_colour_primary colourless
_exptl_crystal_density_diffrn 1.604
_exptl_crystal_description needle
_exptl_crystal_F_000 416
_exptl_crystal_size_max 0.03
_exptl_crystal_size_mid 0.01
_exptl_crystal_size_min 0.01
_refine_diff_density_max 0.607
_refine_diff_density_min -0.445
_refine_diff_density_rms 0.064
_refine_ls_abs_structure_details
;
 Flack x determined using 1245 quotients [(I+)-(I-)]/[(I+)+(I-)]
 (Parsons, Flack and Wagner, Acta Cryst. B69 (2013) 249-259).
;
_refine_ls_abs_structure_Flack -0.037(16)
_refine_ls_extinction_method none
_refine_ls_goodness_of_fit_ref 1.047
_refine_ls_hydrogen_treatment constr
_refine_ls_matrix_type full
_refine_ls_number_parameters 236
_refine_ls_number_reflns 3212
_refine_ls_number_restraints 1
_refine_ls_restrained_S_all 1.046
_refine_ls_R_factor_all 0.0383
_refine_ls_R_factor_gt 0.0370
_refine_ls_shift/su_max 0.000
_refine_ls_shift/su_mean 0.000
_refine_ls_structure_factor_coef Fsqd
_refine_ls_weighting_details 'w=1/[\s^2^(Fo^2^)+(0.0650P)^2^+0.0088P] where P=(Fo^2^+2Fc^2^)/3'
_refine_ls_weighting_scheme calc
_refine_ls_wR_factor_gt 0.0985
_refine_ls_wR_factor_ref 0.0999
_reflns_Friedel_coverage 0.753
_reflns_Friedel_fraction_full 0.967
_reflns_Friedel_fraction_max 0.861
_reflns_number_gt 3066
_reflns_number_total 3212
_reflns_threshold_expression 'I > 2\s(I)'
_cod_data_source_file d4sc00554f2.cif
_cod_data_source_block 20220525wzeb_auto
_cod_depositor_comments 'Adding full bibliography for 1571402--1571406.cif.'
_cod_database_code 1571403
_shelx_shelxl_version_number 2018/3
_chemical_oxdiff_formula CONBr
_shelx_space_group_comment
;
The symmetry employed for this shelxl refinement is uniquely defined
by the following loop, which should always be used as a source of
symmetry information in preference to the above space-group names.
They are only intended as comments.
;
_shelx_estimated_absorpt_t_max 0.966
_shelx_estimated_absorpt_t_min 0.903
_reflns_odcompleteness_completeness 99.82
_reflns_odcompleteness_iscentric 1
_reflns_odcompleteness_theta 66.97
_olex2_refinement_description
;
1. Fixed Uiso
 At 1.2 times of:
  All C(H) groups, All C(H,H) groups
 At 1.5 times of:
  All O(H) groups
2.a Ternary CH refined with riding coordinates:
 C13(H13)
2.b Secondary CH2 refined with riding coordinates:
 C14(H14A,H14B), C15(H15A,H15B)
2.c Aromatic/amide H refined with riding coordinates:
 C6(H6), C9(H9), C20(H20), C19(H19), C21(H21), C5(H5), C4(H4), C3(H3A),
 C18(H18), C17(H17)
2.d Idealised tetrahedral OH refined as rotating group:
 O3(H3)
;
_olex2_submission_special_instructions 'No special instructions were received'
_oxdiff_exptl_absorpt_empirical_details
;
Empirical correction (ABSPACK) includes:
- Absorption correction using spherical harmonics
- Frame scaling
;
_oxdiff_exptl_absorpt_empirical_full_max 1.386
_oxdiff_exptl_absorpt_empirical_full_min 0.520

loop_
_space_group_symop_operation_xyz
'x, y, z'
'-x, y+1/2, -z'

loop_
_atom_site_label
_atom_site_type_symbol
_atom_site_fract_x
_atom_site_fract_y
_atom_site_fract_z
_atom_site_U_iso_or_equiv
_atom_site_adp_type
_atom_site_occupancy
_atom_site_site_symmetry_order
_atom_site_calc_flag
_atom_site_refinement_flags_posn
_atom_site_refinement_flags_adp
_atom_site_refinement_flags_occupancy
_atom_site_disorder_assembly
_atom_site_disorder_group
Br1 Br 0.33811(6) 0.33187(9) 0.36113(3) 0.0458(2) Uani 1 1 d . . . . .
O2 O 0.1147(4) 1.0688(6) 0.7187(2) 0.0405(8) Uani 1 1 d . . . . .
N1 N 0.2424(4) 0.7673(5) 0.7758(2) 0.0234(7) Uani 1 1 d . . . . .
O1 O 0.3749(4) 0.4693(5) 0.8292(2) 0.0314(7) Uani 1 1 d . . . . .
C10 C 0.1793(4) 0.8460(8) 0.6060(3) 0.0249(7) Uani 1 1 d . . . . .
C13 C 0.2530(4) 0.8430(9) 0.8727(3) 0.0279(8) Uani 1 1 d . . . . .
H13 H 0.194323 0.977608 0.867091 0.034 Uiso 1 1 calc R U . . .
O3 O 0.4732(4) 1.0386(5) 0.8652(2) 0.0363(7) Uani 1 1 d . . . . .
H3 H 0.427087 1.154305 0.853237 0.054 Uiso 1 1 calc R U . . .
C14 C 0.4068(5) 0.9055(7) 0.9207(3) 0.0321(10) Uani 1 1 d . . . . .
H14A H 0.406878 0.981884 0.979680 0.038 Uiso 1 1 calc R U . . .
H14B H 0.464917 0.773121 0.937300 0.038 Uiso 1 1 calc R U . . .
C6 C 0.3890(4) 0.3403(9) 0.6486(3) 0.0302(8) Uani 1 1 d . . . . .
H6 H 0.434696 0.250608 0.699464 0.036 Uiso 1 1 calc R U . . .
C16 C 0.0327(5) 0.6367(7) 0.8947(3) 0.0276(9) Uani 1 1 d . . . . .
C7 C 0.3175(4) 0.5232(6) 0.6649(3) 0.0233(8) Uani 1 1 d . . . . .
C1 C 0.3313(5) 0.4156(8) 0.4837(3) 0.0335(10) Uani 1 1 d . . . . .
C9 C 0.1146(5) 0.9798(8) 0.5328(3) 0.0307(9) Uani 1 1 d . . . . .
H9 H 0.065257 1.105302 0.544521 0.037 Uiso 1 1 calc R U . . .
C8 C 0.2514(4) 0.6579(7) 0.5896(3) 0.0241(8) Uani 1 1 d . . . . .
C20 C -0.2596(6) 0.5309(11) 0.8375(4) 0.0481(14) Uani 1 1 d . . . . .
H20 H -0.358891 0.493627 0.819448 0.058 Uiso 1 1 calc R U . . .
C19 C -0.1570(6) 0.3844(9) 0.8269(3) 0.0461(14) Uani 1 1 d . . . . .
H19 H -0.185714 0.247296 0.800460 0.055 Uiso 1 1 calc R U . . .
C21 C -0.2181(6) 0.7338(10) 0.8747(4) 0.0438(12) Uani 1 1 d . . . . .
H21 H -0.288843 0.836393 0.880674 0.053 Uiso 1 1 calc R U . . .
C5 C 0.3943(5) 0.2861(7) 0.5567(3) 0.0347(11) Uani 1 1 d . . . . .
H5 H 0.442153 0.158528 0.545634 0.042 Uiso 1 1 calc R U . . .
C4 C 0.1218(5) 0.9308(8) 0.4414(3) 0.0345(10) Uani 1 1 d . . . . .
H4 H 0.078202 1.024294 0.391391 0.041 Uiso 1 1 calc R U . . .
C3 C 0.1908(5) 0.7501(8) 0.4235(3) 0.0326(10) Uani 1 1 d . . . . .
H3A H 0.193879 0.718829 0.360937 0.039 Uiso 1 1 calc R U . . .
C2 C 0.2581(5) 0.6076(7) 0.4963(3) 0.0281(9) Uani 1 1 d . . . . .
C18 C -0.0722(5) 0.7848(8) 0.9030(3) 0.0341(10) Uani 1 1 d . . . . .
H18 H -0.043879 0.923092 0.928290 0.041 Uiso 1 1 calc R U . . .
C15 C 0.1900(5) 0.6874(8) 0.9331(3) 0.0342(10) Uani 1 1 d . . . . .
H15A H 0.245425 0.551463 0.939920 0.041 Uiso 1 1 calc R U . . .
H15B H 0.203189 0.750387 0.996386 0.041 Uiso 1 1 calc R U . . .
C17 C -0.0110(6) 0.4369(8) 0.8550(3) 0.0372(11) Uani 1 1 d . . . . .
H17 H 0.059279 0.335648 0.846960 0.045 Uiso 1 1 calc R U . . .
C12 C 0.3142(4) 0.5796(7) 0.7621(3) 0.0246(8) Uani 1 1 d . . . . .
C11 C 0.1740(5) 0.9058(7) 0.7025(3) 0.0269(9) Uani 1 1 d . . . . .

loop_
_atom_site_aniso_label
_atom_site_aniso_U_11
_atom_site_aniso_U_22
_atom_site_aniso_U_33
_atom_site_aniso_U_23
_atom_site_aniso_U_13
_atom_site_aniso_U_12
Br1 0.0637(3) 0.0453(3) 0.0351(3) -0.0131(2) 0.0253(2) -0.0031(3)
O2 0.057(2) 0.0350(17) 0.0287(16) 0.0003(14) 0.0084(14) 0.0208(16)
N1 0.0291(16) 0.0202(16) 0.0223(17) 0.0010(12) 0.0089(13) 0.0036(13)
O1 0.0411(17) 0.0252(15) 0.0285(16) 0.0024(12) 0.0099(14) 0.0062(13)
C10 0.0255(16) 0.028(2) 0.0231(17) 0.0004(19) 0.0095(13) -0.001(2)
C13 0.038(2) 0.0267(18) 0.0203(17) -0.0040(19) 0.0099(14) 0.000(2)
O3 0.0392(18) 0.0261(16) 0.045(2) 0.0047(14) 0.0136(15) 0.0022(13)
C14 0.039(2) 0.0254(19) 0.030(2) -0.0009(17) 0.0048(19) 0.0013(17)
C6 0.0325(19) 0.0236(18) 0.036(2) -0.001(2) 0.0120(16) 0.003(2)
C16 0.037(2) 0.029(2) 0.020(2) 0.0029(16) 0.0132(17) 0.0026(18)
C7 0.0235(18) 0.0232(19) 0.025(2) -0.0012(15) 0.0091(16) -0.0010(15)
C1 0.037(2) 0.036(2) 0.032(2) -0.0097(19) 0.017(2) -0.0045(19)
C9 0.033(2) 0.030(2) 0.029(2) 0.0030(18) 0.0067(18) -0.0024(18)
C8 0.0228(19) 0.025(2) 0.027(2) -0.0017(16) 0.0105(16) -0.0045(16)
C20 0.042(3) 0.072(4) 0.030(3) 0.014(3) 0.009(2) -0.010(3)
C19 0.063(3) 0.050(4) 0.024(2) 0.002(2) 0.008(2) -0.018(3)
C21 0.038(3) 0.061(3) 0.035(3) 0.011(2) 0.014(2) 0.011(2)
C5 0.036(2) 0.029(3) 0.043(3) -0.0070(19) 0.0167(19) -0.0003(18)
C4 0.034(2) 0.041(2) 0.026(2) 0.0067(19) 0.0034(19) 0.000(2)
C3 0.035(2) 0.041(2) 0.023(2) -0.0001(17) 0.0092(18) -0.005(2)
C2 0.028(2) 0.029(2) 0.029(2) -0.0039(18) 0.0125(17) -0.0051(18)
C18 0.043(2) 0.034(3) 0.029(2) 0.0011(17) 0.0162(18) 0.0052(19)
C15 0.040(2) 0.039(2) 0.025(2) 0.0058(19) 0.0121(19) 0.004(2)
C17 0.058(3) 0.032(2) 0.026(2) -0.0008(18) 0.019(2) 0.003(2)
C12 0.0268(19) 0.0208(18) 0.027(2) 0.0007(16) 0.0090(16) -0.0001(16)
C11 0.032(2) 0.0241(18) 0.025(2) 0.0016(16) 0.0080(17) 0.0038(16)

loop_
_atom_type_symbol
_atom_type_description
_atom_type_scat_dispersion_real
_atom_type_scat_dispersion_imag
_atom_type_scat_source
C C 0.0181 0.0091 'International Tables Vol C Tables 4.2.6.8 and 6.1.1.4'
H H 0.0000 0.0000 'International Tables Vol C Tables 4.2.6.8 and 6.1.1.4'
Br Br -0.6763 1.2805 'International Tables Vol C Tables 4.2.6.8 and 6.1.1.4'
N N 0.0311 0.0180 'International Tables Vol C Tables 4.2.6.8 and 6.1.1.4'
O O 0.0492 0.0322 'International Tables Vol C Tables 4.2.6.8 and 6.1.1.4'

loop_
_geom_angle_atom_site_label_1
_geom_angle_atom_site_label_2
_geom_angle_atom_site_label_3
_geom_angle
_geom_angle_site_symmetry_1
_geom_angle_site_symmetry_3
_geom_angle_publ_flag
C12 N1 C13 119.1(3) . . ?
C12 N1 C11 123.6(3) . . ?
C11 N1 C13 116.8(3) . . ?
C9 C10 C8 120.7(4) . . ?
C9 C10 C11 118.9(4) . . ?
C8 C10 C11 120.4(4) . . ?
N1 C13 H13 106.5 . . ?
N1 C13 C14 110.9(3) . . ?
N1 C13 C15 114.5(4) . . ?
C14 C13 H13 106.5 . . ?
C14 C13 C15 111.4(3) . . ?
C15 C13 H13 106.5 . . ?
C14 O3 H3 109.5 . . ?
C13 C14 H14A 108.8 . . ?
C13 C14 H14B 108.8 . . ?
O3 C14 C13 113.7(4) . . ?
O3 C14 H14A 108.8 . . ?
O3 C14 H14B 108.8 . . ?
H14A C14 H14B 107.7 . . ?
C7 C6 H6 119.9 . . ?
C7 C6 C5 120.2(4) . . ?
C5 C6 H6 119.9 . . ?
C18 C16 C15 120.3(4) . . ?
C18 C16 C17 118.7(5) . . ?
C17 C16 C15 120.9(4) . . ?
C6 C7 C8 119.9(4) . . ?
C6 C7 C12 119.6(4) . . ?
C8 C7 C12 120.5(4) . . ?
C5 C1 Br1 118.5(4) . . ?
C5 C1 C2 122.1(4) . . ?
C2 C1 Br1 119.3(4) . . ?
C10 C9 H9 120.0 . . ?
C10 C9 C4 120.1(4) . . ?
C4 C9 H9 120.0 . . ?
C10 C8 C7 120.2(4) . . ?
C10 C8 C2 119.2(4) . . ?
C7 C8 C2 120.7(4) . . ?
C19 C20 H20 119.9 . . ?
C19 C20 C21 120.2(5) . . ?
C21 C20 H20 119.9 . . ?
C20 C19 H19 119.9 . . ?
C20 C19 C17 120.1(5) . . ?
C17 C19 H19 119.9 . . ?
C20 C21 H21 120.3 . . ?
C18 C21 C20 119.4(5) . . ?
C18 C21 H21 120.3 . . ?
C6 C5 H5 119.9 . . ?
C1 C5 C6 120.3(4) . . ?
C1 C5 H5 119.9 . . ?
C9 C4 H4 119.8 . . ?
C3 C4 C9 120.5(4) . . ?
C3 C4 H4 119.8 . . ?
C4 C3 H3A 119.3 . . ?
C4 C3 C2 121.4(4) . . ?
C2 C3 H3A 119.3 . . ?
C1 C2 C8 116.8(4) . . ?
C3 C2 C1 125.0(4) . . ?
C3 C2 C8 118.1(4) . . ?
C16 C18 C21 121.0(5) . . ?
C16 C18 H18 119.5 . . ?
C21 C18 H18 119.5 . . ?
C13 C15 H15A 108.7 . . ?
C13 C15 H15B 108.7 . . ?
C16 C15 C13 114.4(4) . . ?
C16 C15 H15A 108.7 . . ?
C16 C15 H15B 108.7 . . ?
H15A C15 H15B 107.6 . . ?
C16 C17 C19 120.5(5) . . ?
C16 C17 H17 119.7 . . ?
C19 C17 H17 119.7 . . ?
N1 C12 C7 117.8(3) . . ?
O1 C12 N1 120.3(4) . . ?
O1 C12 C7 121.9(4) . . ?
O2 C11 N1 120.8(4) . . ?
O2 C11 C10 121.7(4) . . ?
N1 C11 C10 117.5(4) . . ?

loop_
_geom_bond_atom_site_label_1
_geom_bond_atom_site_label_2
_geom_bond_distance
_geom_bond_site_symmetry_2
_geom_bond_publ_flag
Br1 C1 1.896(5) . ?
O2 C11 1.214(5) . ?
N1 C13 1.483(5) . ?
N1 C12 1.394(5) . ?
N1 C11 1.410(5) . ?
O1 C12 1.225(5) . ?
C10 C9 1.382(6) . ?
C10 C8 1.409(6) . ?
C10 C11 1.484(6) . ?
C13 H13 1.0000 . ?
C13 C14 1.518(6) . ?
C13 C15 1.535(6) . ?
O3 H3 0.8400 . ?
O3 C14 1.420(6) . ?
C14 H14A 0.9900 . ?
C14 H14B 0.9900 . ?
C6 H6 0.9500 . ?
C6 C7 1.378(6) . ?
C6 C5 1.409(6) . ?
C16 C18 1.390(6) . ?
C16 C15 1.505(7) . ?
C16 C17 1.393(7) . ?
C7 C8 1.410(6) . ?
C7 C12 1.483(6) . ?
C1 C5 1.360(7) . ?
C1 C2 1.420(7) . ?
C9 H9 0.9500 . ?
C9 C4 1.399(7) . ?
C8 C2 1.427(6) . ?
C20 H20 0.9500 . ?
C20 C19 1.376(9) . ?
C20 C21 1.394(9) . ?
C19 H19 0.9500 . ?
C19 C17 1.394(8) . ?
C21 H21 0.9500 . ?
C21 C18 1.391(7) . ?
C5 H5 0.9500 . ?
C4 H4 0.9500 . ?
C4 C3 1.362(7) . ?
C3 H3A 0.9500 . ?
C3 C2 1.417(7) . ?
C18 H18 0.9500 . ?
C15 H15A 0.9900 . ?
C15 H15B 0.9900 . ?
C17 H17 0.9500 . ?

loop_
_geom_torsion_atom_site_label_1
_geom_torsion_atom_site_label_2
_geom_torsion_atom_site_label_3
_geom_torsion_atom_site_label_4
_geom_torsion
_geom_torsion_site_symmetry_1
_geom_torsion_site_symmetry_2
_geom_torsion_site_symmetry_3
_geom_torsion_site_symmetry_4
_geom_torsion_publ_flag
Br1 C1 C5 C6 -178.7(3) . . . . ?
Br1 C1 C2 C8 177.5(3) . . . . ?
Br1 C1 C2 C3 -1.9(6) . . . . ?
N1 C13 C14 O3 47.3(5) . . . . ?
N1 C13 C15 C16 -59.2(5) . . . . ?
C10 C9 C4 C3 0.8(7) . . . . ?
C10 C8 C2 C1 -179.6(4) . . . . ?
C10 C8 C2 C3 -0.2(6) . . . . ?
C13 N1 C12 O1 6.1(6) . . . . ?
C13 N1 C12 C7 -172.2(3) . . . . ?
C13 N1 C11 O2 -7.0(6) . . . . ?
C13 N1 C11 C10 172.2(4) . . . . ?
C14 C13 C15 C16 173.8(4) . . . . ?
C6 C7 C8 C10 -179.5(4) . . . . ?
C6 C7 C8 C2 -0.3(6) . . . . ?
C6 C7 C12 N1 179.2(4) . . . . ?
C6 C7 C12 O1 0.9(6) . . . . ?
C7 C6 C5 C1 1.1(7) . . . . ?
C7 C8 C2 C1 1.2(6) . . . . ?
C7 C8 C2 C3 -179.4(4) . . . . ?
C9 C10 C8 C7 179.7(4) . . . . ?
C9 C10 C8 C2 0.5(6) . . . . ?
C9 C10 C11 O2 -0.1(7) . . . . ?
C9 C10 C11 N1 -179.3(4) . . . . ?
C9 C4 C3 C2 -0.5(7) . . . . ?
C8 C10 C9 C4 -0.8(6) . . . . ?
C8 C10 C11 O2 178.7(4) . . . . ?
C8 C10 C11 N1 -0.5(6) . . . . ?
C8 C7 C12 N1 0.8(5) . . . . ?
C8 C7 C12 O1 -177.6(4) . . . . ?
C20 C19 C17 C16 0.6(7) . . . . ?
C20 C21 C18 C16 0.0(7) . . . . ?
C19 C20 C21 C18 -1.5(7) . . . . ?
C21 C20 C19 C17 1.2(7) . . . . ?
C5 C6 C7 C8 -0.9(6) . . . . ?
C5 C6 C7 C12 -179.3(4) . . . . ?
C5 C1 C2 C8 -1.0(6) . . . . ?
C5 C1 C2 C3 179.7(4) . . . . ?
C4 C3 C2 C1 179.6(4) . . . . ?
C4 C3 C2 C8 0.2(6) . . . . ?
C2 C1 C5 C6 -0.2(7) . . . . ?
C18 C16 C15 C13 -76.7(5) . . . . ?
C18 C16 C17 C19 -2.1(7) . . . . ?
C15 C13 C14 O3 176.2(4) . . . . ?
C15 C16 C18 C21 -174.8(4) . . . . ?
C15 C16 C17 C19 174.4(4) . . . . ?
C17 C16 C18 C21 1.8(7) . . . . ?
C17 C16 C15 C13 106.8(5) . . . . ?
C12 N1 C13 C14 64.8(5) . . . . ?
C12 N1 C13 C15 -62.4(5) . . . . ?
C12 N1 C11 O2 -179.0(4) . . . . ?
C12 N1 C11 C10 0.2(6) . . . . ?
C12 C7 C8 C10 -1.1(6) . . . . ?
C12 C7 C8 C2 178.1(4) . . . . ?
C11 N1 C13 C14 -107.6(5) . . . . ?
C11 N1 C13 C15 125.2(4) . . . . ?
C11 N1 C12 O1 178.0(4) . . . . ?
C11 N1 C12 C7 -0.4(6) . . . . ?
C11 C10 C9 C4 178.0(4) . . . . ?
C11 C10 C8 C7 0.9(6) . . . . ?
C11 C10 C8 C2 -178.3(4) . . . . ?
